data_2204708
loop_
_publ_author_name
'Nilay Hazari'
'Andrew R. Cowley'
'Philip Mountford'

_publ_section_title
;Di-\m-chloro-bis[(<i>N</i>-<i>tert</i>-butylimido)chlorobis(pyridine-\k<i>N</i>)titanium(IV)]
 perdeuterobenzene disolvate
;
_journal_issue 12
_journal_name_full 'Acta Crystallographica Section E'
_journal_page_first m1844
_journal_page_last m1846
_journal_paper_doi 10.1107/S160053680402865X
_journal_volume 60
_journal_year 2004
_chemical_formula_iupac '[Ti2 (C4 H9 N)2 Cl2 (C5 H5 N)4], 2C6 D6'
_chemical_formula_moiety 'C28 H38 Cl4 N6 Ti2, 2C6 D6'
_chemical_formula_sum 'C40 H38 Cl4 D12 N6 Ti2'
_chemical_formula_weight 864.58
_chemical_name_systematic
;
Di-\m-chloro-bis[(N-tert-butylimido)chlorobis(pyridine-\kN)titanium(IV)]
benzene disolvate
;
_space_group_IT_number 2
_symmetry_cell_setting triclinic
_symmetry_space_group_name_Hall '-P 1'
_symmetry_space_group_name_H-M 'P -1'
_atom_sites_solution_hydrogens geom
_atom_sites_solution_primary direct
_cell_angle_alpha 101.6259(9)
_cell_angle_beta 90.1675(10)
_cell_angle_gamma 103.4005(11)
_cell_formula_units_Z 1
_cell_length_a 8.0662(2)
_cell_length_b 11.0937(2)
_cell_length_c 12.7589(3)
_cell_measurement_reflns_used 18502
_cell_measurement_temperature 150
_cell_measurement_theta_max 28
_cell_measurement_theta_min 5
_cell_volume 1086.37(4)
_computing_cell_refinement
;
DENZO
;
_computing_data_collection
;
COLLECT (Nonius, 2000)
;
_computing_data_reduction
;
DENZO (Otwinowski & Minor, 1996)
;
_computing_molecular_graphics
;
CAMERON (Watkin et al., 1996)
;
_computing_publication_material
;
CRYSTALS
;
_computing_structure_refinement
;
CRYSTALS (Watkin et al., 2003)
;
_computing_structure_solution
;
SIR92 (Altomare et al., 1994)
;
_diffrn_ambient_temperature 150
_diffrn_measured_fraction_theta_full 0.999
_diffrn_measured_fraction_theta_max 0.999
_diffrn_measurement_device_type
;
Nonius KappaCCD
;
_diffrn_measurement_method \w
_diffrn_radiation_monochromator graphite
_diffrn_radiation_type MoK\a
_diffrn_radiation_wavelength 0.71073
_diffrn_reflns_av_R_equivalents 0.028
_diffrn_reflns_limit_h_max 10
_diffrn_reflns_limit_h_min -10
_diffrn_reflns_limit_k_max 14
_diffrn_reflns_limit_k_min -14
_diffrn_reflns_limit_l_max 16
_diffrn_reflns_limit_l_min -16
_diffrn_reflns_number 18502
_diffrn_reflns_theta_full 27.417
_diffrn_reflns_theta_max 27.417
_diffrn_reflns_theta_min 5.103
_diffrn_standards_decay_% 0.00
_diffrn_standards_interval_count 0
_diffrn_standards_interval_time 0
_diffrn_standards_number 0
_exptl_absorpt_coefficient_mu 0.648
_exptl_absorpt_correction_T_max 0.95
_exptl_absorpt_correction_T_min 0.82
_exptl_absorpt_correction_type multi-scan
_exptl_absorpt_process_details '(DENZO/SCALEPACK; Otwinowski & Minor, 1996)'
_exptl_crystal_colour 'pale orange'
_exptl_crystal_density_diffrn 1.321
_exptl_crystal_density_meas ?
_exptl_crystal_description prism
_exptl_crystal_F_000 444
_exptl_crystal_size_max 0.30
_exptl_crystal_size_mid 0.12
_exptl_crystal_size_min 0.08
_refine_diff_density_max 0.24
_refine_diff_density_min -0.42
_refine_ls_extinction_method None
_refine_ls_goodness_of_fit_ref 1.0289
_refine_ls_hydrogen_treatment noref
_refine_ls_matrix_type full
_refine_ls_number_parameters 252
_refine_ls_number_reflns 3925
_refine_ls_number_restraints 18
_refine_ls_R_factor_all 0.0418
_refine_ls_R_factor_gt 0.0301
_refine_ls_shift/su_max 0.018808
_refine_ls_structure_factor_coef F
_refine_ls_weighting_details
;
Method, part 1, Chebychev polynomial (Watkin, 1994; Prince, 1983):
[weight] = 1/[A~0~*T~0~(x)+A~1~*T~1~(x) ... +A~n-1~]*T~n-1~(x)],
where A~i~ are the Chebychev coefficients listed below and x =  Fcalc/Fmax.
Method = Robust Weighting (Prince, 1983):
W = [weight][1-(\dF/6\sF)^2^]^2^, where A~i~ are
1.08, 0.471 and 0.742
;
_refine_ls_weighting_scheme calc
_refine_ls_wR_factor_all 0.0455
_refine_ls_wR_factor_gt 0.0365
_refine_ls_wR_factor_ref 0.0365
_reflns_number_gt 3925
_reflns_number_total 4933
_reflns_threshold_expression I>3\s(I)
_cod_data_source_file hg6108.cif
_cod_data_source_block I
_cod_original_sg_symbol_H-M 'P -1 '
_cod_database_code 2204708

loop_
_symmetry_equiv_pos_as_xyz
x,y,z
-x,-y,-z

loop_
_atom_site_label
_atom_site_fract_x
_atom_site_fract_y
_atom_site_fract_z
_atom_site_U_iso_or_equiv
_atom_site_adp_type
_atom_site_occupancy
_atom_site_type_symbol
Ti1 0.43947(3) 0.34292(2) 0.38142(2) 0.0233 Uani 1.0000 Ti
Cl1 0.17225(5) 0.19292(3) 0.37618(3) 0.0339 Uani 1.0000 Cl
Cl2 0.32610(4) 0.46699(3) 0.56528(3) 0.0255 Uani 1.0000 Cl
N1 0.52165(15) 0.27465(11) 0.26924(9) 0.0254 Uani 1.0000 N
C1 0.5693(5) 0.1994(4) 0.1735(3) 0.0307 Uani 0.809(4) C
C2 0.4143(3) 0.0898(2) 0.1323(2) 0.0525 Uani 0.809(4) C
C3 0.7195(3) 0.1464(3) 0.19845(19) 0.0477 Uani 0.809(4) C
C4 0.6164(3) 0.2788(2) 0.08804(18) 0.0446 Uani 0.809(4) C
C51 0.5840(19) 0.2164(14) 0.1713(14) 0.029(5) Uiso 0.191(4) C
C52 0.7583(14) 0.3004(11) 0.1564(9) 0.055(3) Uiso 0.191(4) C
C53 0.4583(13) 0.2062(10) 0.0767(8) 0.049(3) Uiso 0.191(4) C
C54 0.6034(13) 0.0830(9) 0.1798(8) 0.042(2) Uiso 0.191(4) C
N2 0.30669(16) 0.45794(12) 0.30055(10) 0.0268 Uani 1.0000 N
C5 0.38806(19) 0.51368(14) 0.22522(12) 0.0296 Uani 1.0000 C
C6 0.3185(2) 0.58732(16) 0.17030(14) 0.0358 Uani 1.0000 C
C7 0.1568(2) 0.60320(18) 0.19304(15) 0.0410 Uani 1.0000 C
C8 0.0706(2) 0.5450(2) 0.26971(16) 0.0449 Uani 1.0000 C
C9 0.1494(2) 0.47387(17) 0.32227(13) 0.0356 Uani 1.0000 C
N3 0.55548(16) 0.24758(11) 0.49062(10) 0.0263 Uani 1.0000 N
C10 0.7165(2) 0.23462(16) 0.47862(13) 0.0334 Uani 1.0000 C
C11 0.7896(2) 0.16493(18) 0.53581(15) 0.0398 Uani 1.0000 C
C12 0.6941(2) 0.10617(16) 0.60917(14) 0.0384 Uani 1.0000 C
C13 0.5309(2) 0.12131(16) 0.62389(13) 0.0362 Uani 1.0000 C
C14 0.4651(2) 0.19185(14) 0.56331(12) 0.0311 Uani 1.0000 C
C15 0.8876(2) 0.85413(18) 0.23135(14) 0.0402 Uani 1.0000 C
C16 0.9838(2) 0.91397(17) 0.15920(17) 0.0438 Uani 1.0000 C
C17 0.9803(3) 0.85268(18) 0.05314(16) 0.0464 Uani 1.0000 C
C18 0.8794(3) 0.73109(18) 0.01894(15) 0.0442 Uani 1.0000 C
C19 0.7829(2) 0.67129(17) 0.09149(16) 0.0423 Uani 1.0000 C
C20 0.7871(2) 0.73249(18) 0.19742(15) 0.0414 Uani 1.0000 C
H21 0.4425 0.0352 0.0656 0.0577 Uiso 0.8087 H
H22 0.3837 0.0382 0.1883 0.0577 Uiso 0.8087 H
H23 0.3155 0.1246 0.1162 0.0577 Uiso 0.8087 H
H31 0.7510 0.0945 0.1313 0.0639 Uiso 0.8087 H
H32 0.8192 0.2179 0.2281 0.0639 Uiso 0.8087 H
H33 0.6871 0.0920 0.2524 0.0639 Uiso 0.8087 H
H41 0.6491 0.2253 0.0222 0.0577 Uiso 0.8087 H
H42 0.7147 0.3521 0.1162 0.0577 Uiso 0.8087 H
H43 0.5162 0.3110 0.0699 0.0577 Uiso 0.8087 H
H521 0.8054 0.2623 0.0887 0.0661 Uiso 0.1913 H
H522 0.8381 0.3068 0.2185 0.0661 Uiso 0.1913 H
H523 0.7452 0.3868 0.1525 0.0661 Uiso 0.1913 H
H531 0.5022 0.1657 0.0086 0.0588 Uiso 0.1913 H
H532 0.4474 0.2929 0.0716 0.0588 Uiso 0.1913 H
H533 0.3441 0.1536 0.0885 0.0588 Uiso 0.1913 H
H541 0.6468 0.0423 0.1116 0.0507 Uiso 0.1913 H
H542 0.6859 0.0907 0.2408 0.0507 Uiso 0.1913 H
H543 0.4899 0.0298 0.1924 0.0507 Uiso 0.1913 H
H51 0.5047 0.5015 0.2078 0.0357 Uiso 1.0000 H
H61 0.3841 0.6282 0.1152 0.0442 Uiso 1.0000 H
H71 0.1030 0.6559 0.1547 0.0520 Uiso 1.0000 H
H81 -0.0472 0.5541 0.2871 0.0579 Uiso 1.0000 H
H91 0.0870 0.4329 0.3784 0.0448 Uiso 1.0000 H
H101 0.7865 0.2773 0.4260 0.0415 Uiso 1.0000 H
H111 0.9096 0.1572 0.5243 0.0499 Uiso 1.0000 H
H121 0.7428 0.0538 0.6506 0.0478 Uiso 1.0000 H
H131 0.4600 0.0818 0.6778 0.0449 Uiso 1.0000 H
H141 0.3458 0.2015 0.5743 0.0383 Uiso 1.0000 H
H151 0.8903 0.8984 0.3080 0.0483 Uiso 1.0000 H
H161 1.0562 1.0018 0.1836 0.0520 Uiso 1.0000 H
H171 1.0506 0.8961 0.0011 0.0581 Uiso 1.0000 H
H181 0.8764 0.6869 -0.0578 0.0537 Uiso 1.0000 H
H191 0.7101 0.5836 0.0672 0.0501 Uiso 1.0000 H
H201 0.7176 0.6889 0.2497 0.0502 Uiso 1.0000 H

loop_
_atom_site_aniso_label
_atom_site_aniso_U_11
_atom_site_aniso_U_22
_atom_site_aniso_U_33
_atom_site_aniso_U_12
_atom_site_aniso_U_13
_atom_site_aniso_U_23
Ti1 0.02586(13) 0.02258(13) 0.02260(13) 0.00782(9) 0.00395(9) 0.00503(9)
Cl1 0.03041(18) 0.02812(18) 0.0398(2) 0.00298(14) 0.00431(14) 0.00353(14)
Cl2 0.02641(16) 0.02532(16) 0.02501(16) 0.00652(12) 0.00611(12) 0.00525(12)
N1 0.0295(6) 0.0243(6) 0.0238(6) 0.0085(5) 0.0023(5) 0.0057(5)
C1 0.0395(17) 0.0289(14) 0.0258(14) 0.0128(10) 0.0090(9) 0.0054(10)
C2 0.0590(15) 0.0445(13) 0.0409(12) 0.0024(11) 0.0088(11) -0.0101(10)
C3 0.0593(16) 0.0582(15) 0.0420(12) 0.0391(13) 0.0223(11) 0.0194(11)
C4 0.0609(14) 0.0504(13) 0.0329(11) 0.0261(11) 0.0192(10) 0.0176(9)
N2 0.0280(6) 0.0272(6) 0.0258(6) 0.0088(5) 0.0005(5) 0.0042(5)
C5 0.0304(7) 0.0269(7) 0.0319(7) 0.0073(6) 0.0020(6) 0.0067(6)
C6 0.0396(9) 0.0348(8) 0.0359(8) 0.0099(7) 0.0014(7) 0.0127(7)
C7 0.0441(9) 0.0440(9) 0.0420(9) 0.0203(8) -0.0017(7) 0.0138(7)
C8 0.0391(9) 0.0596(11) 0.0461(10) 0.0269(9) 0.0056(8) 0.0166(9)
C9 0.0335(8) 0.0459(9) 0.0325(8) 0.0164(7) 0.0058(6) 0.0119(7)
N3 0.0310(6) 0.0243(6) 0.0247(6) 0.0082(5) 0.0038(5) 0.0057(5)
C10 0.0310(7) 0.0379(8) 0.0348(8) 0.0095(6) 0.0045(6) 0.0139(7)
C11 0.0366(8) 0.0474(10) 0.0407(9) 0.0173(7) 0.0024(7) 0.0133(8)
C12 0.0481(10) 0.0349(8) 0.0364(8) 0.0148(7) -0.0005(7) 0.0116(7)
C13 0.0463(9) 0.0318(8) 0.0342(8) 0.0096(7) 0.0077(7) 0.0147(6)
C14 0.0369(8) 0.0287(7) 0.0302(7) 0.0108(6) 0.0086(6) 0.0086(6)
C15 0.0360(8) 0.0453(9) 0.0395(9) 0.0149(7) 0.0035(7) 0.0036(7)
C16 0.0397(9) 0.0329(8) 0.0573(11) 0.0083(7) 0.0040(8) 0.0068(8)
C17 0.0509(10) 0.0437(10) 0.0507(11) 0.0148(8) 0.0145(9) 0.0195(8)
C18 0.0520(11) 0.0449(10) 0.0374(9) 0.0176(8) 0.0029(8) 0.0056(7)
C19 0.0371(9) 0.0389(9) 0.0492(10) 0.0070(7) 0.0009(7) 0.0073(8)
C20 0.0347(8) 0.0462(10) 0.0445(10) 0.0088(7) 0.0080(7) 0.0134(8)

loop_
_atom_type_symbol
_atom_type_scat_dispersion_real
_atom_type_scat_dispersion_imag
_atom_type_scat_source
'C   ' 0.0033 0.0016 International_Tables_Vol_IV_Table_2.2B
'H   ' 0.0000 0.0000 International_Tables_Vol_IV_Table_2.2B
'Cl  ' 0.1484 0.1585 International_Tables_Vol_IV_Table_2.2B
'N   ' 0.0061 0.0033 International_Tables_Vol_IV_Table_2.2B
'Ti  ' 0.2776 0.4457 International_Tables_Vol_IV_Table_2.2B

loop_
_geom_angle_atom_site_label_1
_geom_angle_atom_site_label_2
_geom_angle_atom_site_label_3
_geom_angle_site_symmetry_1
_geom_angle_site_symmetry_3
_geom_angle
_geom_angle_publ_flag
Cl1 Ti1 Cl2 . . 84.062(14) yes
Cl1 Ti1 Cl2 . 2_666 161.860(17) yes
Cl2 Ti1 Cl2 . 2_666 77.891(13) yes
Cl1 Ti1 N1 . . 99.89(4) yes
Cl2 Ti1 N1 . . 176.05(4) yes
Cl2 Ti1 N1 2_666 . 98.15(4) yes
Cl1 Ti1 N2 . . 88.47(3) yes
Cl2 Ti1 N2 . . 84.25(3) yes
Cl2 Ti1 N2 2_666 . 87.92(3) yes
N1 Ti1 N2 . . 95.69(5) yes
Cl1 Ti1 N3 . . 90.60(3) yes
Cl2 Ti1 N3 . . 84.89(3) yes
Cl2 Ti1 N3 2_666 . 89.63(3) yes
N1 Ti1 N3 . . 95.13(5) yes
N2 Ti1 N3 . . 169.14(4) yes
Ti1 Cl2 Ti1 . 2_666 102.109(13) yes
Ti1 N1 C1 . . 170.9(2) yes
Ti1 N1 C51 . . 177.3(6) yes
N1 C1 C2 . . 107.1(3) yes
N1 C1 C3 . . 110.4(3) yes
C2 C1 C3 . . 109.5(3) yes
N1 C1 C4 . . 110.5(3) yes
C2 C1 C4 . . 109.7(3) yes
C3 C1 C4 . . 109.6(3) yes
C1 C2 H21 . . 109.467 no
C1 C2 H22 . . 109.466 no
H21 C2 H22 . . 109.476 no
C1 C2 H23 . . 109.467 no
H21 C2 H23 . . 109.476 no
H22 C2 H23 . . 109.476 no
C1 C3 H31 . . 109.466 no
C1 C3 H32 . . 109.470 no
H31 C3 H32 . . 109.476 no
C1 C3 H33 . . 109.464 no
H31 C3 H33 . . 109.476 no
H32 C3 H33 . . 109.476 no
C1 C4 H41 . . 109.466 no
C1 C4 H42 . . 109.469 no
H41 C4 H42 . . 109.476 no
C1 C4 H43 . . 109.465 no
H41 C4 H43 . . 109.476 no
H42 C4 H43 . . 109.476 no
N1 C51 C52 . . 107.5(10) yes
N1 C51 C53 . . 109.7(10) yes
N1 C51 C54 . . 109.4(10) yes
C52 C51 C53 . . 110.3(10) yes
C52 C51 C54 . . 109.9(10) yes
C53 C51 C54 . . 110.1(10) yes
C51 C52 H521 . . 109.467 no
C51 C52 H522 . . 109.462 no
H521 C52 H522 . . 109.477 no
C51 C52 H523 . . 109.468 no
H521 C52 H523 . . 109.477 no
H522 C52 H523 . . 109.477 no
C51 C53 H531 . . 109.468 no
C51 C53 H532 . . 109.467 no
C51 C53 H533 . . 109.468 no
H531 C53 H532 . . 109.475 no
H531 C53 H533 . . 109.476 no
H532 C53 H533 . . 109.474 no
C51 C54 H541 . . 109.468 no
C51 C54 H542 . . 109.463 no
C51 C54 H543 . . 109.468 no
H541 C54 H542 . . 109.477 no
H541 C54 H543 . . 109.476 no
H542 C54 H543 . . 109.476 no
Ti1 N2 C5 . . 118.15(10) yes
Ti1 N2 C9 . . 124.02(11) yes
C5 N2 C9 . . 117.82(13) yes
N2 C5 C6 . . 123.11(14) yes
N2 C5 H51 . . 118.445 no
C6 C5 H51 . . 118.446 no
C5 C6 C7 . . 118.72(15) yes
C5 C6 H61 . . 120.641 no
C7 C6 H61 . . 120.641 no
C6 C7 C8 . . 118.77(15) yes
C6 C7 H71 . . 120.617 no
C8 C7 H71 . . 120.617 no
C7 C8 C9 . . 119.22(16) yes
C7 C8 H81 . . 120.392 no
C9 C8 H81 . . 120.392 no
N2 C9 C8 . . 122.36(16) yes
N2 C9 H91 . . 118.821 no
C8 C9 H91 . . 118.821 no
Ti1 N3 C10 . . 120.12(10) yes
Ti1 N3 C14 . . 122.11(10) yes
C10 N3 C14 . . 117.52(13) yes
N3 C10 C11 . . 122.96(15) yes
N3 C10 H101 . . 118.519 no
C11 C10 H101 . . 118.519 no
C10 C11 C12 . . 118.93(16) yes
C10 C11 H111 . . 120.536 no
C12 C11 H111 . . 120.536 no
C11 C12 C13 . . 118.57(15) yes
C11 C12 H121 . . 120.715 no
C13 C12 H121 . . 120.715 no
C12 C13 C14 . . 119.46(15) yes
C12 C13 H131 . . 120.269 no
C14 C13 H131 . . 120.268 no
N3 C14 C13 . . 122.53(15) yes
N3 C14 H141 . . 118.735 no
C13 C14 H141 . . 118.735 no
C16 C15 C20 . . 119.88(17) yes
C16 C15 H151 . . 120.058 no
C20 C15 H151 . . 120.058 no
C15 C16 C17 . . 120.09(17) yes
C15 C16 H161 . . 119.954 no
C17 C16 H161 . . 119.954 no
C16 C17 C18 . . 120.11(17) yes
C16 C17 H171 . . 119.945 no
C18 C17 H171 . . 119.945 no
C17 C18 C19 . . 119.68(18) yes
C17 C18 H181 . . 120.162 no
C19 C18 H181 . . 120.162 no
C18 C19 C20 . . 120.12(17) yes
C18 C19 H191 . . 119.942 no
C20 C19 H191 . . 119.942 no
C15 C20 C19 . . 120.12(16) yes
C15 C20 H201 . . 119.939 no
C19 C20 H201 . . 119.939 no

loop_
_geom_bond_atom_site_label_1
_geom_bond_atom_site_label_2
_geom_bond_site_symmetry_2
_geom_bond_distance
_geom_bond_publ_flag
Ti1 Cl1 . 2.3898(4) yes
Ti1 Cl2 . 2.7438(4) yes
Ti1 Cl2 2_666 2.4600(4) yes
Ti1 N1 . 1.6921(12) yes
Ti1 N2 . 2.2355(12) yes
Ti1 N3 . 2.2316(12) yes
N1 C1 . 1.442(4) yes
N1 C51 . 1.435(19) yes
C1 C2 . 1.533(5) yes
C1 C3 . 1.523(4) yes
C1 C4 . 1.531(5) yes
C2 H21 . 1.000 no
C2 H22 . 1.000 no
C2 H23 . 1.000 no
C2 H533 . 1.216 no
C3 H31 . 1.000 no
C3 H32 . 1.000 no
C3 H33 . 1.000 no
C4 H41 . 1.000 no
C4 H42 . 1.000 no
C4 H43 . 1.000 no
C51 C52 . 1.532(15) yes
C51 C53 . 1.544(14) yes
C51 C54 . 1.549(14) yes
C52 H521 . 1.000 no
C52 H522 . 1.000 no
C52 H523 . 1.000 no
C53 H531 . 1.000 no
C53 H532 . 1.000 no
C53 H533 . 1.000 no
C54 H541 . 1.000 no
C54 H542 . 1.000 no
C54 H543 . 1.000 no
N2 C5 . 1.3387(19) yes
N2 C9 . 1.343(2) yes
C5 C6 . 1.384(2) yes
C5 H51 . 1.000 no
C6 C7 . 1.380(3) yes
C6 H61 . 1.000 no
C7 C8 . 1.381(3) yes
C7 H71 . 1.000 no
C8 C9 . 1.386(2) yes
C8 H81 . 1.000 no
C9 H91 . 1.000 no
N3 C10 . 1.345(2) yes
N3 C14 . 1.3416(19) yes
C10 C11 . 1.384(2) yes
C10 H101 . 1.000 no
C11 C12 . 1.383(3) yes
C11 H111 . 1.000 no
C12 C13 . 1.374(3) yes
C12 H121 . 1.000 no
C13 C14 . 1.387(2) yes
C13 H131 . 1.000 no
C14 H141 . 1.000 no
C15 C16 . 1.379(3) yes
C15 C20 . 1.386(3) yes
C15 H151 . 1.000 no
C16 C17 . 1.384(3) yes
C16 H161 . 1.000 no
C17 C18 . 1.387(3) yes
C17 H171 . 1.000 no
C18 C19 . 1.384(3) yes
C18 H181 . 1.000 no
C19 C20 . 1.381(3) yes
C19 H191 . 1.000 no
C20 H201 . 1.000 no
H23 H533 . 0.542 no
H33 H542 . 0.145 no
H42 H523 . 0.554 no
H43 H532 . 0.547 no
